data_1007203
loop_
_publ_author_name
'Averbuch-Pouchot, M T'
'Durif, A'

_publ_section_title
;
(Tris)guanidinium cyclotriphosphate and (tetra)guanidinium
cyclotetraphosphate: two new examples of organic-cation
cyclophosphates
;
_journal_coden_ASTM EJSCE5
_journal_name_full
;
European Journal of Solid State Inorganic Chemistry
;
_journal_page_first 471
_journal_page_last 482
_journal_volume 30
_journal_year 1993
_chemical_formula_structural '(C (N H2)3)3 (P3 O9) (H2 O)2'
_chemical_formula_sum 'C3 H22 N9 O11 P3'
_chemical_name_systematic
;
Tris(guanidinium) cyclo-triphosphate dihydrate
;
_space_group_IT_number 14
_symmetry_cell_setting monoclinic
_symmetry_Int_Tables_number 14
_symmetry_space_group_name_Hall '-P 2yn'
_symmetry_space_group_name_H-M 'P 1 21/n 1'
_cell_angle_alpha 90
_cell_angle_beta 97.49(5)
_cell_angle_gamma 90
_cell_formula_units_Z 4
_cell_length_a 12.140(8)
_cell_length_b 15.183(8)
_cell_length_c 10.706(5)
_cell_volume 1956.5
_refine_ls_R_factor_all 0.04
_cod_depositor_comments
;
 Correcting the summary chemical formula by changing it from 'H22 N9 O11 P3'
 to 'C3 H22 N9 O11 P3'.

 Antanas Vaitkus,
 2018-07-07
;
_cod_database_code 1007203

loop_
_symmetry_equiv_pos_as_xyz
x,y,z
1/2+x,1/2-y,1/2+z
-x,-y,-z
1/2-x,1/2+y,1/2-z

loop_
_atom_site_label
_atom_site_type_symbol
_atom_site_symmetry_multiplicity
_atom_site_Wyckoff_symbol
_atom_site_fract_x
_atom_site_fract_y
_atom_site_fract_z
_atom_site_occupancy
_atom_site_attached_hydrogens
_atom_site_calc_flag
P1 P5+ 4 e 0.36121(8) 0.04409(6) 0.23861(8) 1. 0 d
P2 P5+ 4 e 0.19964(8) 0.11429(6) 0.38697(8) 1. 0 d
P3 P5+ 4 e 0.16162(8) 0.13082(6) 0.11956(8) 1. 0 d
O1 O2- 4 e 0.3867(2) -0.0510(2) 0.2549(2) 1. 0 d
O2 O2- 4 e 0.4446(2) 0.1053(2) 0.1994(2) 1. 0 d
O3 O2- 4 e 0.3215(2) 0.0803(2) 0.3670(2) 1. 0 d
O4 O2- 4 e 0.1676(2) 0.1706(2) 0.2595(2) 1. 0 d
O5 O2- 4 e 0.1239(2) 0.0381(2) 0.3871(2) 1. 0 d
O6 O2- 4 e 0.2131(2) 0.1767(2) 0.4933(2) 1. 0 d
O7 O2- 4 e 0.2475(2) 0.0502(2) 0.1420(2) 1. 0 d
O8 O2- 4 e 0.7060(2) 0.3020(2) 0.5392(2) 1. 0 d
O9 O2- 4 e 0.5508(2) 0.4060(2) 0.5781(2) 1. 0 d
O10 O2- 4 e 0.6538(3) 0.1464(2) 0.9694(3) 1. 0 d
O11 O2- 4 e 0.6631(4) 0.1234(2) 0.5184(3) 1. 0 d
C1 C4+ 4 e 0.8530(3) 0.3439(3) 0.2876(3) 1. 0 d
C2 C4+ 4 e 0.8008(3) 0.0695(3) 0.2609(4) 1. 0 d
C3 C4+ 4 e 0.9477(3) 0.1711(3) 0.7741(4) 1. 0 d
N1 N3- 4 e 0.9092(3) 0.3507(3) 0.1907(3) 1. 0 d
N2 N3- 4 e 0.9030(3) 0.3582(3) 0.4027(3) 1. 0 d
N3 N3- 4 e 0.2479(3) 0.1788(3) 0.7692(3) 1. 0 d
N4 N3- 4 e 0.8328(3) 0.0817(3) 0.1500(3) 1. 0 d
N5 N3- 4 e 0.3750(3) 0.4437(3) 0.8611(3) 1. 0 d
N6 N3- 4 e 0.1944(3) 0.4304(3) 0.7728(3) 1. 0 d
N7 N3- 4 e 0.4531(3) 0.4103(2) 0.3157(4) 1. 0 d
N8 N3- 4 e 0.9051(4) 0.1877(3) 0.6584(4) 1. 0 d
N9 N3- 4 e 0.4877(3) 0.2650(2) 0.3470(4) 1. 0 d
H1 H1+ 4 e 0.679(4) 0.197(3) 0.972(4) 1. 0 d
H2 H1+ 4 e 0.655(4) 0.130(3) 0.907(4) 1. 0 d
H3 H1+ 4 e 0.670(4) 0.179(3) 0.527(4) 1. 0 d
H4 H1+ 4 e 0.649(4) 0.106(3) 0.572(4) 1. 0 d
H5 H1+ 4 e 0.971(4) 0.380(3) 0.198(4) 1. 0 d
H6 H1+ 4 e 0.871(3) 0.343(3) 0.120(4) 1. 0 d
H7 H1+ 4 e 0.362(4) 0.146(3) 0.953(4) 1. 0 d
H8 H1+ 4 e 0.468(3) 0.131(3) 0.908(4) 1. 0 d
H9 H1+ 4 e 0.209(4) 0.180(3) 0.704(4) 1. 0 d
H10 H1+ 4 e 0.217(4) 0.188(3) 0.833(4) 1. 0 d
H11 H1+ 4 e 0.901(3) 0.079(3) 0.144(4) 1. 0 d
H12 H1+ 4 e 0.288(3) 0.402(3) 0.588(4) 1. 0 d
H13 H1+ 4 e 0.937(4) 0.050(3) 0.351(4) 1. 0 d
H14 H1+ 4 e 0.853(3) 0.040(3) 0.427(4) 1. 0 d
H15 H1+ 4 e 0.649(4) 0.074(3) 0.206(4) 1. 0 d
H16 H1+ 4 e 0.178(4) 0.426(3) 0.840(4) 1. 0 d
H17 H1+ 4 e 0.929(3) 0.057(3) 0.765(4) 1. 0 d
H18 H1+ 4 e 0.968(3) 0.082(3) 0.892(4) 1. 0 d
H19 H1+ 4 e 0.905(4) 0.236(4) 0.646(5) 1. 0 d
H20 H1+ 4 e 0.881(4) 0.152(3) 0.621(4) 1. 0 d
H21 H1+ 4 e 0.482(3) 0.217(3) 0.315(4) 1. 0 d
H22 H1+ 4 e 0.514(3) 0.279(3) 0.417(4) 1. 0 d

loop_
_atom_type_symbol
_atom_type_oxidation_number
P5+ 5.000
O2- -2.000
C4+ 4.000
N3- -3.000
H1+ 1.000
